data_4033647
loop_
_publ_author_name
'Mear, Sarah Jane'
'Jamison, Timothy F.'

_publ_section_title
;
 Diazotization of S-Sulfonyl-cysteines
;
_journal_name_full 'The Journal of Organic Chemistry'
_journal_paper_doi 10.1021/acs.joc.9b02630
_journal_year 2019
_chemical_absolute_configuration ad
_chemical_formula_sum 'C12 H14 O5 S2'
_chemical_formula_weight 302.35
_space_group_crystal_system orthorhombic
_space_group_IT_number 19
_space_group_name_Hall 'P 2ac 2ab'
_space_group_name_H-M_alt 'P 21 21 21'
_symmetry_space_group_name_Hall 'P 2ac 2ab'
_symmetry_space_group_name_H-M 'P 21 21 21'
_atom_sites_solution_hydrogens mixed
_atom_sites_solution_primary direct
_atom_sites_solution_secondary difmap
_audit_creation_method SHELXL-2018/3
_cell_angle_alpha 90
_cell_angle_beta 90
_cell_angle_gamma 90
_cell_formula_units_Z 4
_cell_length_a 5.4276(2)
_cell_length_b 15.5769(8)
_cell_length_c 15.8835(8)
_cell_measurement_reflns_used 9964
_cell_measurement_temperature 100(2)
_cell_measurement_theta_max 31.51
_cell_measurement_theta_min 2.56
_cell_volume 1342.87(11)
_computing_cell_refinement 'SAINT 8.38A (Bruker-AXS, 2017)'
_computing_data_collection 'APEX3 v2018.7.0 (Bruker-AXS, 2019)'
_computing_data_reduction 'SAINT 8.38A (Bruker-AXS, 2017)'
_computing_molecular_graphics 'Bruker SHELXTL'
_computing_publication_material 'Bruker SHELXTL'
_computing_structure_refinement 'SHELXL-2018/3 (Sheldrick, 2018)'
_computing_structure_solution 'SHELXT-2015 (Sheldrick, 2015)'
_diffrn_ambient_temperature 100(2)
_diffrn_detector_area_resol_mean 7.4
_diffrn_measured_fraction_theta_full 0.997
_diffrn_measured_fraction_theta_max 0.998
_diffrn_measurement_device_type 'Bruker Photon3 CPAD'
_diffrn_measurement_method '\f and \w scans'
_diffrn_radiation_type MoK\a
_diffrn_radiation_wavelength 0.71073
_diffrn_reflns_av_R_equivalents 0.0378
_diffrn_reflns_av_unetI/netI 0.0207
_diffrn_reflns_Laue_measured_fraction_full 0.997
_diffrn_reflns_Laue_measured_fraction_max 0.998
_diffrn_reflns_limit_h_max 7
_diffrn_reflns_limit_h_min -7
_diffrn_reflns_limit_k_max 22
_diffrn_reflns_limit_k_min -22
_diffrn_reflns_limit_l_max 23
_diffrn_reflns_limit_l_min -23
_diffrn_reflns_number 39485
_diffrn_reflns_point_group_measured_fraction_full 0.998
_diffrn_reflns_point_group_measured_fraction_max 0.999
_diffrn_reflns_theta_full 25.242
_diffrn_reflns_theta_max 31.502
_diffrn_reflns_theta_min 1.831
_diffrn_source 'I\mS micro-focus sealed tube, multilayer optics'
_exptl_absorpt_coefficient_mu 0.409
_exptl_absorpt_correction_T_max 0.7462
_exptl_absorpt_correction_T_min 0.7063
_exptl_absorpt_correction_type multi-scan
_exptl_absorpt_process_details 'SADABS (Herbst-Irmer et al., 2015)'
_exptl_crystal_colour colourless
_exptl_crystal_density_diffrn 1.495
_exptl_crystal_density_method 'not measured'
_exptl_crystal_description needle
_exptl_crystal_F_000 632
_exptl_crystal_size_max 0.230
_exptl_crystal_size_mid 0.100
_exptl_crystal_size_min 0.095
_refine_diff_density_max 0.348
_refine_diff_density_min -0.199
_refine_diff_density_rms 0.057
_refine_ls_abs_structure_details
; 
 Flack x determined using 1758 quotients [(I+)-(I-)]/[(I+)+(I-)] 
 (Parsons, Flack and Wagner, Acta Cryst. B69 (2013) 249-259). 
;
_refine_ls_abs_structure_Flack 0.020(14)
_refine_ls_extinction_method none
_refine_ls_goodness_of_fit_ref 1.070
_refine_ls_hydrogen_treatment mixed
_refine_ls_matrix_type full
_refine_ls_number_parameters 175
_refine_ls_number_reflns 4460
_refine_ls_number_restraints 1
_refine_ls_restrained_S_all 1.072
_refine_ls_R_factor_all 0.0228
_refine_ls_R_factor_gt 0.0215
_refine_ls_shift/su_max 0.001
_refine_ls_shift/su_mean 0.000
_refine_ls_structure_factor_coef Fsqd
_refine_ls_weighting_details 'w=1/[\s^2^(Fo^2^)+(0.0309P)^2^+0.1595P] where P=(Fo^2^+2Fc^2^)/3'
_refine_ls_weighting_scheme calc
_refine_ls_wR_factor_gt 0.0541
_refine_ls_wR_factor_ref 0.0545
_reflns_Friedel_coverage 0.737
_reflns_Friedel_fraction_full 1.000
_reflns_Friedel_fraction_max 1.000
_reflns_number_gt 4254
_reflns_number_total 4460
_reflns_threshold_expression 'I > 2\s(I)'
_cod_data_source_file jo9b02630_si_002.cif
_cod_data_source_block P19083
_cod_database_code 4033647
_shelx_shelxl_version_number 2018/3
_shelx_space_group_comment
; 
The symmetry employed for this shelxl refinement is uniquely defined 
by the following loop, which should always be used as a source of 
symmetry information in preference to the above space-group names. 
They are only intended as comments. 
;
_shelx_estimated_absorpt_t_min 0.912
_shelx_estimated_absorpt_t_max 0.962

loop_
_space_group_symop_operation_xyz
'x, y, z'
'-x+1/2, -y, z+1/2'
'-x, y+1/2, -z+1/2'
'x+1/2, -y+1/2, -z'

loop_
_atom_site_label
_atom_site_type_symbol
_atom_site_fract_x
_atom_site_fract_y
_atom_site_fract_z
_atom_site_U_iso_or_equiv
_atom_site_adp_type
_atom_site_occupancy
_atom_site_site_symmetry_order
_atom_site_calc_flag
_atom_site_refinement_flags_posn
_atom_site_refinement_flags_adp
S1 S 0.49440(6) 0.43220(2) 0.62893(2) 0.01365(7) Uani 1 1 d . .
S2 S 0.70052(6) 0.53968(2) 0.59717(2) 0.01451(7) Uani 1 1 d . .
O1 O 0.6605(2) 0.36203(6) 0.61521(6) 0.0196(2) Uani 1 1 d . .
O2 O 0.26194(19) 0.43582(7) 0.58571(6) 0.0214(2) Uani 1 1 d . .
O3 O 0.68531(19) 0.72298(6) 0.52350(5) 0.01590(18) Uani 1 1 d D .
H3 H 0.574(3) 0.7352(13) 0.4960(12) 0.024 Uiso 1 1 d D U
O4 O 1.00560(18) 0.75216(7) 0.64496(6) 0.02011(19) Uani 1 1 d . .
O5 O 0.73635(17) 0.71369(6) 0.74607(6) 0.01678(19) Uani 1 1 d . .
C1 C 0.4734(2) 0.62309(8) 0.61796(8) 0.0138(2) Uani 1 1 d . .
H1A H 0.331985 0.616531 0.579102 0.017 Uiso 1 1 calc R U
H1B H 0.411567 0.617639 0.676358 0.017 Uiso 1 1 calc R U
C2 C 0.5914(2) 0.71143(8) 0.60571(7) 0.0126(2) Uani 1 1 d . .
H2 H 0.462255 0.756068 0.615739 0.015 Uiso 1 1 calc R U
C3 C 0.8033(2) 0.72789(8) 0.66643(7) 0.0134(2) Uani 1 1 d . .
C4 C 0.9223(3) 0.73162(10) 0.80977(8) 0.0200(3) Uani 1 1 d . .
H4A H 0.952447 0.794230 0.812756 0.024 Uiso 1 1 calc R U
H4B H 1.078912 0.703104 0.794321 0.024 Uiso 1 1 calc R U
C5 C 0.8372(3) 0.69967(9) 0.89350(8) 0.0209(3) Uani 1 1 d . .
H5 H 0.948257 0.705787 0.939325 0.025 Uiso 1 1 calc R U
C6 C 0.6232(3) 0.66389(10) 0.90980(9) 0.0252(3) Uani 1 1 d . .
H6A H 0.505985 0.656384 0.866012 0.030 Uiso 1 1 calc R U
H6B H 0.585791 0.645535 0.965385 0.030 Uiso 1 1 calc R U
C7 C 0.4351(2) 0.44309(8) 0.73760(7) 0.0132(2) Uani 1 1 d . .
C8 C 0.2209(3) 0.48395(8) 0.76423(8) 0.0180(2) Uani 1 1 d . .
H8 H 0.102368 0.503555 0.724640 0.022 Uiso 1 1 calc R U
C9 C 0.1842(3) 0.49548(9) 0.85039(9) 0.0221(3) Uani 1 1 d . .
H9 H 0.039836 0.523559 0.870022 0.027 Uiso 1 1 calc R U
C10 C 0.3588(3) 0.46589(9) 0.90770(8) 0.0219(3) Uani 1 1 d . .
H10 H 0.333413 0.474380 0.966290 0.026 Uiso 1 1 calc R U
C11 C 0.5692(3) 0.42418(9) 0.88004(8) 0.0193(3) Uani 1 1 d . .
H11 H 0.686197 0.403642 0.919719 0.023 Uiso 1 1 calc R U
C12 C 0.6100(3) 0.41224(8) 0.79413(8) 0.0154(2) Uani 1 1 d . .
H12 H 0.753755 0.383711 0.774643 0.018 Uiso 1 1 calc R U

loop_
_atom_site_aniso_label
_atom_site_aniso_U_11
_atom_site_aniso_U_22
_atom_site_aniso_U_33
_atom_site_aniso_U_23
_atom_site_aniso_U_13
_atom_site_aniso_U_12
S1 0.01793(14) 0.01292(12) 0.01010(11) 0.00076(9) -0.00160(11) -0.00025(11)
S2 0.01582(13) 0.01390(12) 0.01380(12) 0.00207(10) 0.00341(11) 0.00182(11)
O1 0.0283(5) 0.0147(4) 0.0159(4) -0.0013(3) 0.0015(4) 0.0036(4)
O2 0.0233(5) 0.0237(5) 0.0171(4) 0.0029(4) -0.0080(4) -0.0039(4)
O3 0.0151(4) 0.0212(4) 0.0114(4) 0.0045(3) -0.0008(3) 0.0000(4)
O4 0.0149(4) 0.0295(5) 0.0159(4) -0.0008(3) 0.0009(4) -0.0047(4)
O5 0.0155(4) 0.0234(5) 0.0115(4) 0.0005(3) -0.0008(3) -0.0031(4)
C1 0.0127(5) 0.0131(5) 0.0155(5) 0.0005(4) 0.0004(4) 0.0005(4)
C2 0.0120(5) 0.0140(5) 0.0119(5) 0.0021(4) 0.0004(4) 0.0009(4)
C3 0.0145(5) 0.0131(5) 0.0126(5) -0.0007(4) 0.0003(5) 0.0008(5)
C4 0.0184(6) 0.0272(7) 0.0144(5) -0.0016(5) -0.0042(5) -0.0033(5)
C5 0.0275(7) 0.0223(6) 0.0130(5) -0.0019(5) -0.0030(5) 0.0028(5)
C6 0.0338(8) 0.0260(7) 0.0159(6) 0.0039(5) -0.0009(6) -0.0023(6)
C7 0.0159(5) 0.0129(5) 0.0108(5) 0.0020(4) 0.0004(4) -0.0015(4)
C8 0.0152(6) 0.0192(6) 0.0196(6) 0.0022(4) 0.0008(5) -0.0006(5)
C9 0.0220(7) 0.0218(6) 0.0226(6) -0.0016(5) 0.0083(5) -0.0017(6)
C10 0.0326(7) 0.0193(6) 0.0138(5) -0.0009(5) 0.0065(5) -0.0056(5)
C11 0.0282(7) 0.0176(6) 0.0121(5) 0.0015(4) -0.0031(5) -0.0013(5)
C12 0.0189(6) 0.0142(5) 0.0131(5) 0.0010(4) -0.0018(5) 0.0010(5)

loop_
_atom_type_symbol
_atom_type_description
_atom_type_scat_dispersion_real
_atom_type_scat_dispersion_imag
_atom_type_scat_source
C C 0.0033 0.0016 'International Tables Vol C Tables 4.2.6.8 and 6.1.1.4'
H H 0.0000 0.0000 'International Tables Vol C Tables 4.2.6.8 and 6.1.1.4'
O O 0.0106 0.0060 'International Tables Vol C Tables 4.2.6.8 and 6.1.1.4'
S S 0.1246 0.1234 'International Tables Vol C Tables 4.2.6.8 and 6.1.1.4'

loop_
_geom_angle_atom_site_label_1
_geom_angle_atom_site_label_2
_geom_angle_atom_site_label_3
_geom_angle
O1 S1 O2 120.62(6)
O1 S1 C7 109.68(6)
O2 S1 C7 107.66(6)
O1 S1 S2 103.83(5)
O2 S1 S2 108.98(4)
C7 S1 S2 104.99(4)
C1 S2 S1 99.58(4)
C2 O3 H3 105.8(15)
C3 O5 C4 115.98(10)
C2 C1 S2 109.57(9)
C2 C1 H1A 109.8
S2 C1 H1A 109.8
C2 C1 H1B 109.8
S2 C1 H1B 109.8
H1A C1 H1B 108.2
O3 C2 C3 106.94(10)
O3 C2 C1 112.51(10)
C3 C2 C1 112.77(10)
O3 C2 H2 108.2
C3 C2 H2 108.2
C1 C2 H2 108.2
O4 C3 O5 124.47(12)
O4 C3 C2 124.01(11)
O5 C3 C2 111.52(10)
O5 C4 C5 109.90(11)
O5 C4 H4A 109.7
C5 C4 H4A 109.7
O5 C4 H4B 109.7
C5 C4 H4B 109.7
H4A C4 H4B 108.2
C6 C5 C4 126.19(13)
C6 C5 H5 116.9
C4 C5 H5 116.9
C5 C6 H6A 120.0
C5 C6 H6B 120.0
H6A C6 H6B 120.0
C8 C7 C12 122.10(12)
C8 C7 S1 119.60(10)
C12 C7 S1 118.27(10)
C7 C8 C9 118.46(13)
C7 C8 H8 120.8
C9 C8 H8 120.8
C10 C9 C8 120.11(13)
C10 C9 H9 119.9
C8 C9 H9 119.9
C11 C10 C9 120.59(12)
C11 C10 H10 119.7
C9 C10 H10 119.7
C10 C11 C12 120.22(13)
C10 C11 H11 119.9
C12 C11 H11 119.9
C7 C12 C11 118.49(13)
C7 C12 H12 120.8
C11 C12 H12 120.8

loop_
_geom_bond_atom_site_label_1
_geom_bond_atom_site_label_2
_geom_bond_distance
S1 O1 1.4336(10)
S1 O2 1.4375(10)
S1 C7 1.7640(12)
S1 S2 2.0758(4)
S2 C1 1.8213(13)
O3 C2 1.4132(14)
O3 H3 0.769(17)
O4 C3 1.2103(16)
O5 C3 1.3345(14)
O5 C4 1.4562(16)
C1 C2 1.5304(17)
C1 H1A 0.9900
C1 H1B 0.9900
C2 C3 1.5228(17)
C2 H2 1.0000
C4 C5 1.4933(19)
C4 H4A 0.9900
C4 H4B 0.9900
C5 C6 1.314(2)
C5 H5 0.9500
C6 H6A 0.9500
C6 H6B 0.9500
C7 C8 1.3914(19)
C7 C12 1.3921(18)
C8 C9 1.3945(19)
C8 H8 0.9500
C9 C10 1.393(2)
C9 H9 0.9500
C10 C11 1.386(2)
C10 H10 0.9500
C11 C12 1.3947(17)
C11 H11 0.9500
C12 H12 0.9500

loop_
_geom_hbond_atom_site_label_D
_geom_hbond_atom_site_label_H
_geom_hbond_atom_site_label_A
_geom_hbond_distance_DH
_geom_hbond_distance_HA
_geom_hbond_distance_DA
_geom_hbond_angle_DHA
_geom_hbond_site_symmetry_A
_geom_hbond_publ_flag
O3 H3 O3 0.769(17) 2.230(17) 2.9379(7) 153(2) 4_466 yes
O3 H3 O4 0.769(17) 2.279(19) 2.8743(13) 135.0(19) 4_466 yes
C2 H2 O4 1.00 2.52 3.3015(16) 134.5 1_455 yes
